data_1504565
loop_
_publ_author_name
'Zhang, Yan-Dong'
'Ren, Wei-Wu'
'Lan, Yu'
'Xiao, Qing'
'Wang, Kai'
'Xu, Jie'
'Chen, Jia-Hua'
'Yang, Zhen'

_publ_section_title
;
 Stereoselective construction of an unprecedented 7-8 fused ring system in
 micrandilactone a by [3,3]-sigmatropic rearrangement.
;
_journal_issue 4
_journal_name_full 'Organic letters'
_journal_page_first 665
_journal_page_last 668
_journal_paper_doi 10.1021/ol703126q
_journal_volume 10
_journal_year 2008
_chemical_formula_moiety 'C21 H25 Br O3'
_chemical_formula_sum 'C21 H25 Br O3'
_chemical_formula_weight 405.30
_chemical_name_systematic
; 
 ? 
;
_space_group_IT_number 14
_symmetry_cell_setting monoclinic
_symmetry_space_group_name_Hall '-P 2ybc'
_symmetry_space_group_name_H-M 'P 1 21/c 1'
_atom_sites_solution_hydrogens geom
_atom_sites_solution_primary direct
_atom_sites_solution_secondary difmap
_audit_creation_method SHELXL-97
_cell_angle_alpha 90.00
_cell_angle_beta 90.8760(10)
_cell_angle_gamma 90.00
_cell_formula_units_Z 4
_cell_length_a 7.23240(10)
_cell_length_b 15.6790(2)
_cell_length_c 16.8439(2)
_cell_measurement_temperature 296(2)
_cell_measurement_theta_max 27.55
_cell_measurement_theta_min 1.77
_cell_volume 1909.82(4)
_computing_cell_refinement 'SCALE(Otwinowski & Minor,1996)'
_computing_data_collection 'DENZO(Otwinowski & Minor,1996)'
_computing_data_reduction 'SCALE(Otwinowski & Minor,1996)'
_computing_molecular_graphics 'ORTEPII(Johnson,1976) and PLUTON(Spek,1990)'
_computing_publication_material 'SHELXL97(Sheldrick, 1997)'
_computing_structure_refinement 'SHELXL-97 (Sheldrick, 1997)'
_computing_structure_solution 'SHELXS-97 (Sheldrick, 1990)'
_diffrn_ambient_temperature 296(2)
_diffrn_detector_area_resol_mean 0
_diffrn_measured_fraction_theta_full 0.998
_diffrn_measured_fraction_theta_max 0.998
_diffrn_measurement_device_type 'MAC DIP 2030K'
_diffrn_measurement_method \w
_diffrn_radiation_monochromator graphite
_diffrn_radiation_source 'rotate anode'
_diffrn_radiation_type MoK\a
_diffrn_radiation_wavelength 0.71073
_diffrn_reflns_av_R_equivalents 0.0281
_diffrn_reflns_av_sigmaI/netI 0.0191
_diffrn_reflns_limit_h_max 9
_diffrn_reflns_limit_h_min -9
_diffrn_reflns_limit_k_max 20
_diffrn_reflns_limit_k_min -20
_diffrn_reflns_limit_l_max 21
_diffrn_reflns_limit_l_min -21
_diffrn_reflns_number 28223
_diffrn_reflns_theta_full 27.55
_diffrn_reflns_theta_max 27.55
_diffrn_reflns_theta_min 1.77
_diffrn_standards_decay_% 0
_diffrn_standards_interval_count 0
_diffrn_standards_interval_time 0
_diffrn_standards_number 0
_exptl_absorpt_coefficient_mu 2.168
_exptl_absorpt_correction_type none
_exptl_crystal_colour colorless
_exptl_crystal_density_diffrn 1.403
_exptl_crystal_density_method 'not measured'
_exptl_crystal_description block
_exptl_crystal_F_000 832
_exptl_crystal_size_max 0.20
_exptl_crystal_size_mid 0.20
_exptl_crystal_size_min 0.30
_refine_diff_density_max 0.363
_refine_diff_density_min -0.510
_refine_diff_density_rms 0.052
_refine_ls_extinction_method none
_refine_ls_goodness_of_fit_ref 1.022
_refine_ls_hydrogen_treatment mixed
_refine_ls_matrix_type full
_refine_ls_number_parameters 226
_refine_ls_number_reflns 4403
_refine_ls_number_restraints 0
_refine_ls_restrained_S_all 1.022
_refine_ls_R_factor_all 0.0508
_refine_ls_R_factor_gt 0.0340
_refine_ls_shift/su_max 0.000
_refine_ls_shift/su_mean 0.000
_refine_ls_structure_factor_coef Fsqd
_refine_ls_weighting_details 'calc w=1/[\s^2^(Fo^2^)+(0.0404P)^2^+0.6728P] where P=(Fo^2^+2Fc^2^)/3'
_refine_ls_weighting_scheme calc
_refine_ls_wR_factor_gt 0.0811
_refine_ls_wR_factor_ref 0.0890
_reflns_number_gt 3357
_reflns_number_total 4403
_reflns_threshold_expression >2sigma(I)
_cod_data_source_file ol703126q-file004.cif
_cod_data_source_block a
_cod_original_sg_symbol_H-M 'P 21/c'
_cod_database_code 1504565

loop_
_symmetry_equiv_pos_as_xyz
'x, y, z'
'-x, y+1/2, -z+1/2'
'-x, -y, -z'
'x, -y-1/2, z-1/2'

loop_
_atom_site_label
_atom_site_type_symbol
_atom_site_fract_x
_atom_site_fract_y
_atom_site_fract_z
_atom_site_U_iso_or_equiv
_atom_site_adp_type
_atom_site_occupancy
_atom_site_symmetry_multiplicity
_atom_site_calc_flag
_atom_site_refinement_flags
Br1 Br 0.27936(3) 0.529521(18) 0.148298(15) 0.07374(12) Uani 1 1 d .
O1 O 0.96158(17) 0.76705(8) -0.01568(7) 0.0438(3) Uani 1 1 d .
O2 O 1.09269(19) 0.63827(9) -0.02696(10) 0.0606(4) Uani 1 1 d .
O3 O 1.3582(3) 0.65863(12) -0.32787(11) 0.0836(6) Uani 1 1 d .
C1 C 1.1231(2) 0.80559(12) -0.05227(11) 0.0411(4) Uani 1 1 d .
H1A H 1.2356 0.7803 -0.0292 0.049 Uiso 1 1 calc R
C2 C 1.1131(3) 0.89921(13) -0.02876(12) 0.0522(5) Uani 1 1 d .
H2A H 1.0196 0.9270 -0.0616 0.063 Uiso 1 1 calc R
H2B H 1.0739 0.9030 0.0260 0.063 Uiso 1 1 calc R
C3 C 1.2945(3) 0.94705(15) -0.03694(14) 0.0602(6) Uani 1 1 d .
H3A H 1.3825 0.9243 0.0016 0.072 Uiso 1 1 calc R
H3B H 1.2738 1.0064 -0.0235 0.072 Uiso 1 1 calc R
C4 C 1.3810(3) 0.94319(14) -0.11846(14) 0.0556(5) Uani 1 1 d .
H4A H 1.4838 0.9829 -0.1197 0.067 Uiso 1 1 calc R
H4B H 1.2902 0.9619 -0.1577 0.067 Uiso 1 1 calc R
C5 C 1.4503(3) 0.85501(14) -0.14175(14) 0.0536(5) Uani 1 1 d .
H5A H 1.4959 0.8264 -0.0943 0.064 Uiso 1 1 calc R
H5B H 1.5539 0.8619 -0.1771 0.064 Uiso 1 1 calc R
C6 C 1.3062(2) 0.79749(12) -0.18251(12) 0.0428(4) Uani 1 1 d .
H6A H 1.2816 0.8219 -0.2352 0.051 Uiso 1 1 calc R
C7 C 1.3907(3) 0.70781(13) -0.19599(15) 0.0560(5) Uani 1 1 d .
H7A H 1.5205 0.7140 -0.2084 0.067 Uiso 1 1 calc R
H7B H 1.3828 0.6752 -0.1472 0.067 Uiso 1 1 calc R
C8 C 1.2958(3) 0.65914(13) -0.26175(14) 0.0552(5) Uani 1 1 d .
C9 C 1.1166(3) 0.61188(14) -0.24497(12) 0.0522(5) Uani 1 1 d .
H9A H 1.0989 0.6103 -0.1874 0.063 Uiso 1 1 calc R
C10 C 0.9526(3) 0.65864(16) -0.28360(13) 0.0627(6) Uani 1 1 d .
H10A H 0.9569 0.6502 -0.3406 0.075 Uiso 1 1 calc R
H10B H 0.8391 0.6329 -0.2651 0.075 Uiso 1 1 calc R
C11 C 0.9457(3) 0.75425(16) -0.26684(12) 0.0579(5) Uani 1 1 d .
H11A H 1.0441 0.7823 -0.2953 0.069 Uiso 1 1 calc R
H11B H 0.8290 0.7769 -0.2866 0.069 Uiso 1 1 calc R
C12 C 0.9655(2) 0.77444(13) -0.18007(11) 0.0452(4) Uani 1 1 d .
H12A H 0.8576 0.7748 -0.1508 0.054 Uiso 1 1 calc R
C13 C 1.1211(2) 0.79170(11) -0.14114(11) 0.0375(4) Uani 1 1 d .
C14 C 0.9662(3) 0.68236(12) -0.00626(11) 0.0423(4) Uani 1 1 d .
C15 C 0.7964(2) 0.64908(12) 0.03183(10) 0.0394(4) Uani 1 1 d .
C16 C 0.7872(3) 0.56240(13) 0.04636(13) 0.0522(5) Uani 1 1 d .
H16A H 0.8859 0.5276 0.0328 0.063 Uiso 1 1 calc R
C17 C 0.6338(3) 0.52710(14) 0.08070(13) 0.0552(5) Uani 1 1 d .
H17A H 0.6280 0.4687 0.0900 0.066 Uiso 1 1 calc R
C18 C 0.4893(3) 0.57903(14) 0.10103(11) 0.0474(5) Uani 1 1 d .
C19 C 0.4944(3) 0.66536(14) 0.08789(12) 0.0512(5) Uani 1 1 d .
H19A H 0.3956 0.6998 0.1021 0.061 Uiso 1 1 calc R
C20 C 0.6494(3) 0.70045(13) 0.05298(11) 0.0455(4) Uani 1 1 d .
H20A H 0.6546 0.7589 0.0437 0.055 Uiso 1 1 calc R
C21 C 1.1314(4) 0.52027(15) -0.27556(16) 0.0696(7) Uani 1 1 d .
H21A H 1.2349 0.4926 -0.2502 0.104 Uiso 1 1 calc R
H21B H 1.1485 0.5210 -0.3320 0.104 Uiso 1 1 calc R
H21C H 1.0200 0.4898 -0.2637 0.104 Uiso 1 1 calc R

loop_
_atom_site_aniso_label
_atom_site_aniso_U_11
_atom_site_aniso_U_22
_atom_site_aniso_U_33
_atom_site_aniso_U_23
_atom_site_aniso_U_13
_atom_site_aniso_U_12
Br1 0.07121(17) 0.0873(2) 0.06355(17) -0.00611(12) 0.02768(12) -0.02546(13)
O1 0.0488(7) 0.0390(7) 0.0441(7) 0.0020(6) 0.0114(6) -0.0020(5)
O2 0.0500(8) 0.0491(8) 0.0833(11) 0.0123(8) 0.0209(7) 0.0079(6)
O3 0.1030(13) 0.0723(12) 0.0770(12) -0.0149(9) 0.0504(10) -0.0226(10)
C1 0.0417(9) 0.0418(10) 0.0399(10) 0.0030(8) 0.0040(7) -0.0045(7)
C2 0.0651(12) 0.0472(12) 0.0445(11) -0.0069(9) 0.0109(9) -0.0071(9)
C3 0.0728(14) 0.0496(12) 0.0584(13) -0.0105(10) 0.0043(11) -0.0178(11)
C4 0.0592(12) 0.0467(12) 0.0610(13) -0.0035(10) 0.0061(10) -0.0178(10)
C5 0.0417(10) 0.0539(12) 0.0653(13) -0.0014(10) 0.0059(9) -0.0112(9)
C6 0.0407(9) 0.0423(10) 0.0456(10) 0.0006(8) 0.0070(8) -0.0044(8)
C7 0.0394(10) 0.0492(12) 0.0798(15) -0.0081(11) 0.0117(10) -0.0021(9)
C8 0.0583(12) 0.0417(11) 0.0663(14) -0.0080(10) 0.0227(10) -0.0025(9)
C9 0.0564(11) 0.0555(12) 0.0449(11) -0.0099(9) 0.0133(9) -0.0120(9)
C10 0.0627(13) 0.0801(16) 0.0454(12) -0.0147(11) 0.0008(10) -0.0111(12)
C11 0.0538(11) 0.0752(15) 0.0444(12) 0.0010(11) -0.0058(9) 0.0000(11)
C12 0.0384(9) 0.0530(12) 0.0441(10) -0.0004(9) 0.0022(8) 0.0040(8)
C13 0.0378(9) 0.0349(9) 0.0399(9) 0.0027(7) 0.0037(7) 0.0021(7)
C14 0.0457(10) 0.0415(10) 0.0397(10) 0.0037(8) 0.0021(8) 0.0010(8)
C15 0.0429(9) 0.0408(10) 0.0347(9) 0.0000(7) 0.0028(7) -0.0001(8)
C16 0.0523(11) 0.0418(11) 0.0630(13) 0.0023(10) 0.0156(9) 0.0052(9)
C17 0.0654(13) 0.0418(11) 0.0587(13) 0.0052(9) 0.0133(10) -0.0031(9)
C18 0.0489(10) 0.0567(12) 0.0370(10) -0.0020(9) 0.0087(8) -0.0095(9)
C19 0.0476(10) 0.0562(13) 0.0499(11) -0.0034(10) 0.0097(9) 0.0058(9)
C20 0.0503(10) 0.0399(10) 0.0463(11) 0.0018(8) 0.0053(8) 0.0024(8)
C21 0.0815(16) 0.0597(15) 0.0681(16) -0.0182(12) 0.0204(13) -0.0217(12)

loop_
_atom_type_symbol
_atom_type_description
_atom_type_scat_dispersion_real
_atom_type_scat_dispersion_imag
_atom_type_scat_source
C C 0.0033 0.0016 'International Tables Vol C Tables 4.2.6.8 and 6.1.1.4'
H H 0.0000 0.0000 'International Tables Vol C Tables 4.2.6.8 and 6.1.1.4'
O O 0.0106 0.0060 'International Tables Vol C Tables 4.2.6.8 and 6.1.1.4'
Br Br -0.2901 2.4595 'International Tables Vol C Tables 4.2.6.8 and 6.1.1.4'

loop_
_geom_angle_atom_site_label_1
_geom_angle_atom_site_label_2
_geom_angle_atom_site_label_3
_geom_angle
C14 O1 C1 116.25(14)
O1 C1 C13 111.24(14)
O1 C1 C2 104.32(14)
C13 C1 C2 113.36(15)
O1 C1 H1A 109.3
C13 C1 H1A 109.3
C2 C1 H1A 109.3
C3 C2 C1 114.04(18)
C3 C2 H2A 108.7
C1 C2 H2A 108.7
C3 C2 H2B 108.7
C1 C2 H2B 108.7
H2A C2 H2B 107.6
C2 C3 C4 115.49(18)
C2 C3 H3A 108.4
C4 C3 H3A 108.4
C2 C3 H3B 108.4
C4 C3 H3B 108.4
H3A C3 H3B 107.5
C3 C4 C5 114.24(18)
C3 C4 H4A 108.7
C5 C4 H4A 108.7
C3 C4 H4B 108.7
C5 C4 H4B 108.7
H4A C4 H4B 107.6
C4 C5 C6 115.14(17)
C4 C5 H5A 108.5
C6 C5 H5A 108.5
C4 C5 H5B 108.5
C6 C5 H5B 108.5
H5A C5 H5B 107.5
C13 C6 C5 115.29(16)
C13 C6 C7 111.36(15)
C5 C6 C7 109.41(16)
C13 C6 H6A 106.8
C5 C6 H6A 106.8
C7 C6 H6A 106.8
C8 C7 C6 113.07(18)
C8 C7 H7A 109.0
C6 C7 H7A 109.0
C8 C7 H7B 109.0
C6 C7 H7B 109.0
H7A C7 H7B 107.8
O3 C8 C7 120.7(2)
O3 C8 C9 119.9(2)
C7 C8 C9 119.39(18)
C8 C9 C21 109.28(17)
C8 C9 C10 110.13(18)
C21 C9 C10 111.3(2)
C8 C9 H9A 108.7
C21 C9 H9A 108.7
C10 C9 H9A 108.7
C11 C10 C9 114.76(18)
C11 C10 H10A 108.6
C9 C10 H10A 108.6
C11 C10 H10B 108.6
C9 C10 H10B 108.6
H10A C10 H10B 107.6
C12 C11 C10 112.61(18)
C12 C11 H11A 109.1
C10 C11 H11A 109.1
C12 C11 H11B 109.1
C10 C11 H11B 109.1
H11A C11 H11B 107.8
C13 C12 C11 126.48(17)
C13 C12 H12A 116.8
C11 C12 H12A 116.8
C12 C13 C1 121.07(16)
C12 C13 C6 122.24(17)
C1 C13 C6 116.68(15)
O2 C14 O1 123.64(17)
O2 C14 C15 124.03(17)
O1 C14 C15 112.32(15)
C20 C15 C16 119.14(17)
C20 C15 C14 123.27(17)
C16 C15 C14 117.58(16)
C17 C16 C15 120.75(19)
C17 C16 H16A 119.6
C15 C16 H16A 119.6
C16 C17 C18 119.23(19)
C16 C17 H17A 120.4
C18 C17 H17A 120.4
C19 C18 C17 121.54(18)
C19 C18 Br1 119.74(15)
C17 C18 Br1 118.73(16)
C18 C19 C20 118.88(18)
C18 C19 H19A 120.6
C20 C19 H19A 120.6
C15 C20 C19 120.46(18)
C15 C20 H20A 119.8
C19 C20 H20A 119.8
C9 C21 H21A 109.5
C9 C21 H21B 109.5
H21A C21 H21B 109.5
C9 C21 H21C 109.5
H21A C21 H21C 109.5
H21B C21 H21C 109.5

loop_
_geom_bond_atom_site_label_1
_geom_bond_atom_site_label_2
_geom_bond_distance
Br1 C18 1.8921(18)
O1 C14 1.338(2)
O1 C1 1.460(2)
O2 C14 1.203(2)
O3 C8 1.208(3)
C1 C13 1.512(3)
C1 C2 1.522(3)
C1 H1A 0.9800
C2 C3 1.520(3)
C2 H2A 0.9700
C2 H2B 0.9700
C3 C4 1.519(3)
C3 H3A 0.9700
C3 H3B 0.9700
C4 C5 1.524(3)
C4 H4A 0.9700
C4 H4B 0.9700
C5 C6 1.532(3)
C5 H5A 0.9700
C5 H5B 0.9700
C6 C13 1.522(2)
C6 C7 1.551(3)
C6 H6A 0.9800
C7 C8 1.502(3)
C7 H7A 0.9700
C7 H7B 0.9700
C8 C9 1.523(3)
C9 C21 1.530(3)
C9 C10 1.531(3)
C9 H9A 0.9800
C10 C11 1.526(3)
C10 H10A 0.9700
C10 H10B 0.9700
C11 C12 1.500(3)
C11 H11A 0.9700
C11 H11B 0.9700
C12 C13 1.322(3)
C12 H12A 0.9300
C14 C15 1.489(2)
C15 C20 1.385(3)
C15 C16 1.383(3)
C16 C17 1.375(3)
C16 H16A 0.9300
C17 C18 1.372(3)
C17 H17A 0.9300
C18 C19 1.372(3)
C19 C20 1.388(3)
C19 H19A 0.9300
C20 H20A 0.9300
C21 H21A 0.9600
C21 H21B 0.9600
C21 H21C 0.9600
